data_7159825
loop_
_publ_author_name
'Pal, Koustav'
'Srinivasu, Vinjamuri'
'Biswas, Sourabh'
'Sureshkumar, Devarajulu'

_publ_section_title
;
 Visible light-induced organo-photocatalyzed route to synthesize
 substituted pyrazoles.
;
_journal_issue 12
_journal_name_full 'Organic &amp; biomolecular chemistry'
_journal_page_first 2384
_journal_page_last 2388
_journal_paper_doi 10.1039/d4ob00248b
_journal_volume 22
_journal_year 2024
_chemical_formula_moiety '0.154(C10 H9 N3)'
_chemical_formula_sum 'C1.54 H1.38 N0.46'
_chemical_formula_weight 26.34
_space_group_crystal_system triclinic
_space_group_IT_number 2
_space_group_name_Hall '-P 1'
_space_group_name_H-M_alt 'P -1'
_atom_sites_solution_hydrogens geom
_atom_sites_solution_primary dual
_audit_creation_date 2023-06-14
_audit_creation_method
;
Olex2 1.5
(compiled 2023.03.06 svn.rbb2c1857 for OlexSys, GUI svn.r6748)
;
_audit_update_record
;
2023-07-20 deposited with the CCDC.	2024-02-29 downloaded from the CCDC.
;
_cell_angle_alpha 102.832(4)
_cell_angle_beta 92.959(3)
_cell_angle_gamma 114.223(4)
_cell_formula_units_Z 13
_cell_length_a 6.3402(3)
_cell_length_b 7.4033(3)
_cell_length_c 10.8259(4)
_cell_measurement_reflns_used 4020
_cell_measurement_temperature 107(4)
_cell_measurement_theta_max 67.6350
_cell_measurement_theta_min 4.2110
_cell_volume 445.98(4)
_computing_cell_refinement 'CrysAlisPro 1.171.42.73a (Rigaku OD, 2022)'
_computing_data_collection 'CrysAlisPro 1.171.42.73a (Rigaku OD, 2022)'
_computing_data_reduction 'CrysAlisPro 1.171.42.73a (Rigaku OD, 2022)'
_computing_molecular_graphics 'Olex2 1.5 (Dolomanov et al., 2009)'
_computing_publication_material 'Olex2 1.5 (Dolomanov et al., 2009)'
_computing_structure_refinement 'SHELXL 2018/3 (Sheldrick, 2015)'
_computing_structure_solution 'SHELXT 2018/2 (Sheldrick, 2018)'
_diffrn_ambient_environment N~2~
_diffrn_ambient_temperature 107(4)
_diffrn_detector 'Hybrid Pixel Array Detector'
_diffrn_detector_area_resol_mean 10.0000
_diffrn_detector_type HyPix3000
_diffrn_measured_fraction_theta_full 0.994
_diffrn_measured_fraction_theta_max 0.990
_diffrn_measurement_details
;
List of Runs (angles in degrees, time in seconds):

  # Type    Start    End  Width  t~exp~   \w     \q     \k     \f   Frames
#--------------------------------------------------------------------------
  1  \w     28.00 105.00   0.50    0.25    --   96.35 -77.00 150.00  154
  2  \w     28.00 105.00   0.50    0.25    --   96.35 -77.00  30.00  154
  3  \w    -29.00  31.00   0.50    0.20    --   40.58 -25.00   0.00  120
  4  \w    -26.00  57.00   0.50    0.20    --   40.58 -50.00  30.00  166
  5  \w    -35.00  24.00   0.50    0.20    --   40.58 -12.00 150.00  118
  6  \w     28.00  68.00   0.50    0.25    --   96.35 -59.00 150.00   80
  7  \w     29.00  83.00   0.50    0.25    --   96.35 -68.00  90.00  108
  8  \w     28.00  68.00   0.50    0.25    --   96.35 -59.00 -30.00   80
  9  \w     28.00  68.00   0.50    0.25    --   96.35 -59.00 -60.00   80
 10  \w     29.00  83.00   0.50    0.25    --   96.35 -68.00 -90.00  108
 11  \w     30.00  57.00   0.50    0.25    --   96.35 -50.00 -90.00   54
 12  \w     28.00  68.00   0.50    0.25    --   96.35 -59.00-180.00   80
 13  \w     26.00 127.00   0.50    0.25    --   96.35 -87.00 -90.00  202
 14  \w     44.00 127.00   0.50    0.25    --   96.35-145.00-120.00  166
 15  \w     39.00 119.00   0.50    0.25    --   96.35-135.00 -64.00  160
 16  \w     33.00 110.00   0.50    0.25    --   96.35-117.00 -90.00  154
 17  \w     33.00 110.00   0.50    0.25    --   96.35-117.00   0.00  154
 18  \w     39.00 119.00   0.50    0.25    --   96.35-134.00 114.00  160
 19  \w     39.00  96.00   0.50    0.20    --   40.58-134.00 114.00  114
 20  \w     81.00 167.00   0.50    0.25    --   96.35  25.00 -60.00  172
 21  \w     77.00 163.00   0.50    0.25    --   96.35  50.00   0.00  172
 22  \w     70.00 165.00   0.50    0.25    --   96.35  77.00-120.00  190
 23  \w     70.00 165.00   0.50    0.25    --   96.35  77.00 -60.00  190
 24  \w     83.00 164.00   0.50    0.25    --   96.35  33.00-120.00  162
 25  \w     72.00 164.00   0.50    0.25    --   96.35  68.00  60.00  184
 26  \w     70.00 165.00   0.50    0.25    --   96.35  77.00 150.00  190
 27  \w     83.00 164.00   0.50    0.25    --   96.35  33.00 120.00  162
 28  \w     81.00 167.00   0.50    0.25    --   96.35  25.00  60.00  172
 29  \w     81.00 167.00   0.50    0.25    --   96.35  25.00-180.00  172
 30  \w     99.00 160.00   0.50    0.25    --   96.35 117.00-150.00  122
 31  \w     81.00 165.00   0.50    0.25    --   96.35 145.00-120.00  168
 32  \w     89.00 162.00   0.50    0.25    --   96.35 134.00-179.00  146
 33  \w     88.00 164.00   0.50    0.25    --   96.35 135.00   0.00  152
 34  \w     18.00 108.00   0.50    0.20    --   40.58  64.00 -90.00  180
 35  \w     14.00 109.00   0.50    0.20    --   40.58  77.00-180.00  190
 36  \w     14.00 109.00   0.50    0.20    --   40.58  77.00 120.00  190
 37  \w    -94.00 -18.00   0.50    0.20    --  -40.58 135.00   0.00  152
 38  \w    -93.00 -17.00   0.50    0.20    --  -40.58 134.00-179.00  152
 39  \w    -93.00 -17.00   0.50    0.25    --  -82.50 134.00-179.00  152
 40  \w    -57.00 -16.00   0.50    0.25    --  -82.50  50.00-120.00   82
 41  \w    -47.00 -15.00   0.50    0.25    --  -82.50  42.00-180.00   64
 42  \w    -47.00 -15.00   0.50    0.25    --  -82.50  42.00 -30.00   64
 43  \w    -47.00 -15.00   0.50    0.25    --  -82.50  42.00   0.00   64
 44  \w    -47.00 -15.00   0.50    0.25    --  -82.50  42.00  60.00   64
 45  \w    -43.00  26.00   0.50    0.20    --  -40.58  38.00   0.00  138
 46  \w    -43.00  26.00   0.50    0.20    --  -40.58  38.00  30.00  138
 47  \w    -24.00  35.00   0.50    0.20    --  -40.58  12.00 -60.00  118
 48  \w    -24.00  35.00   0.50    0.20    --  -40.58  12.00-150.00  118
 49  \w    -24.00  35.00   0.50    0.20    --  -40.58  12.00-120.00  118
 50  \w   -108.00 -17.00   0.50    0.20    --  -40.58 -64.00 -30.00  182
 51  \w   -109.00 -14.00   0.50    0.20    --  -40.58 -77.00  30.00  190
 52  \w   -109.00 -14.00   0.50    0.20    --  -40.58 -77.00  60.00  190
 53  \w   -109.00 -14.00   0.50    0.20    --  -40.58 -77.00  90.00  190
 54  \w   -109.00 -14.00   0.50    0.20    --  -40.58 -77.00-180.00  190
 55  \w   -109.00 -14.00   0.50    0.20    --  -40.58 -77.00-120.00  190
 56  \w   -108.00 -17.00   0.50    0.20    --  -40.58 -64.00 -90.00  182
 57  \w   -151.00 -55.00   0.50    0.25    --  -82.50 -77.00  30.00  192
 58  \w   -151.00 -55.00   0.50    0.25    --  -82.50 -77.00  90.00  192
 59  \w   -151.00 -61.00   0.50    0.25    --  -82.50 -59.00 120.00  180
 60  \w   -150.00 -69.00   0.50    0.25    --  -82.50 -33.00 150.00  162
 61  \w   -151.00 -55.00   0.50    0.25    --  -82.50 -77.00   0.00  192
 62  \w   -151.00 -55.00   0.50    0.25    --  -82.50 -77.00-150.00  192
 63  \w   -151.00 -55.00   0.50    0.25    --  -82.50 -77.00 -90.00  192
 64  \w   -150.00 -66.00   0.50    0.25    --  -82.50-135.00 -64.00  168
 65  \w   -148.00 -67.00   0.50    0.25    --  -82.50-134.00 114.00  162
;
_diffrn_measurement_device 'four-circle diffractometer'
_diffrn_measurement_device_type 'XtaLAB Synergy, Dualflex, HyPix3000'
_diffrn_measurement_method '\w scans'
_diffrn_orient_matrix_type 'CrysAlisPro convention (1999,Acta A55,543-557)'
_diffrn_orient_matrix_UB_11 -0.0922119000
_diffrn_orient_matrix_UB_12 -0.0327659000
_diffrn_orient_matrix_UB_13 0.1259702000
_diffrn_orient_matrix_UB_21 -0.2311253000
_diffrn_orient_matrix_UB_22 -0.1765738000
_diffrn_orient_matrix_UB_23 -0.0774229000
_diffrn_orient_matrix_UB_31 0.1046298000
_diffrn_orient_matrix_UB_32 -0.1543211000
_diffrn_orient_matrix_UB_33 0.0012358000
_diffrn_radiation_monochromator mirror
_diffrn_radiation_probe x-ray
_diffrn_radiation_type 'Cu K\a'
_diffrn_radiation_wavelength 1.54184
_diffrn_reflns_av_R_equivalents 0.0456
_diffrn_reflns_av_unetI/netI 0.0273
_diffrn_reflns_Laue_measured_fraction_full 0.994
_diffrn_reflns_Laue_measured_fraction_max 0.990
_diffrn_reflns_limit_h_max 7
_diffrn_reflns_limit_h_min -7
_diffrn_reflns_limit_k_max 8
_diffrn_reflns_limit_k_min -8
_diffrn_reflns_limit_l_max 12
_diffrn_reflns_limit_l_min -12
_diffrn_reflns_number 7820
_diffrn_reflns_point_group_measured_fraction_full 0.994
_diffrn_reflns_point_group_measured_fraction_max 0.990
_diffrn_reflns_theta_full 67.684
_diffrn_reflns_theta_max 68.100
_diffrn_reflns_theta_min 4.243
_diffrn_source 'micro-focus sealed X-ray tube'
_diffrn_source_type 'PhotonJet (Cu) X-ray Source'
_exptl_absorpt_coefficient_mu 0.639
_exptl_absorpt_correction_T_max 1.00000
_exptl_absorpt_correction_T_min 0.96583
_exptl_absorpt_correction_type multi-scan
_exptl_absorpt_process_details
;
CrysAlisPro 1.171.42.73a (Rigaku Oxford Diffraction, 2022)
Empirical absorption correction using spherical harmonics,
implemented in SCALE3 ABSPACK scaling algorithm.
;
_exptl_crystal_density_diffrn 1.275
_exptl_crystal_F_000 180
_refine_diff_density_max 0.224
_refine_diff_density_min -0.276
_refine_diff_density_rms 0.053
_refine_ls_extinction_method none
_refine_ls_goodness_of_fit_ref 1.085
_refine_ls_hydrogen_treatment constr
_refine_ls_matrix_type full
_refine_ls_number_parameters 119
_refine_ls_number_reflns 1604
_refine_ls_number_restraints 0
_refine_ls_restrained_S_all 1.085
_refine_ls_R_factor_all 0.0465
_refine_ls_R_factor_gt 0.0432
_refine_ls_shift/su_max 0.000
_refine_ls_shift/su_mean 0.000
_refine_ls_structure_factor_coef Fsqd
_refine_ls_weighting_details 'w=1/[\s^2^(Fo^2^)+(0.1000P)^2^] where P=(Fo^2^+2Fc^2^)/3'
_refine_ls_weighting_scheme calc
_refine_ls_wR_factor_gt 0.1274
_refine_ls_wR_factor_ref 0.1339
_reflns_Friedel_coverage 0.000
_reflns_number_gt 1430
_reflns_number_total 1604
_reflns_threshold_expression 'I > 2\s(I)'
_cod_data_source_file d4ob00248b2.cif
_cod_data_source_block skd-f-kp-137smiso-r_auto
_cod_depositor_comments 'Adding full bibliography for 7159825.cif.'
_cod_database_code 7159825
_shelx_shelxl_version_number 2018/3
_chemical_oxdiff_formula 'C H N'
_chemical_oxdiff_usercomment 100K
_shelx_space_group_comment
;
The symmetry employed for this shelxl refinement is uniquely defined
by the following loop, which should always be used as a source of
symmetry information in preference to the above space-group names.
They are only intended as comments.
;
_olex2_refinement_description
;
1. Fixed Uiso
 At 1.2 times of:
  All C(H) groups
 At 1.5 times of:
  All C(H,H,H) groups
2.a Aromatic/amide H refined with riding coordinates:
 C005(H005), C006(H006), C007(H007), C009(H009), C00B(H00B), C00C(H00C)
2.b Idealised Me refined as rotating group:
 C00D(H00A,H00D,H00E)
;
_olex2_submission_special_instructions 'No special instructions were received'
_oxdiff_exptl_absorpt_empirical_details
;
Empirical correction (ABSPACK) includes:
- Absorption correction using spherical harmonics
- Frame scaling
;
_oxdiff_exptl_absorpt_empirical_full_max 1.966
_oxdiff_exptl_absorpt_empirical_full_min 0.837

loop_
_space_group_symop_operation_xyz
'x, y, z'
'-x, -y, -z'

loop_
_atom_site_label
_atom_site_type_symbol
_atom_site_fract_x
_atom_site_fract_y
_atom_site_fract_z
_atom_site_U_iso_or_equiv
_atom_site_adp_type
_atom_site_occupancy
_atom_site_site_symmetry_order
_atom_site_calc_flag
_atom_site_refinement_flags_posn
_atom_site_refinement_flags_adp
_atom_site_refinement_flags_occupancy
_atom_site_disorder_assembly
_atom_site_disorder_group
N001 N 0.63153(16) 0.25212(13) 0.44402(9) 0.0253(3) Uani 1 1 d . . . . .
N002 N 0.43443(15) 0.23640(13) 0.47188(9) 0.0249(3) Uani 1 1 d . . . . .
N003 N 0.93695(16) 0.22814(14) 0.04899(8) 0.0347(3) Uani 1 1 d . . . . .
C004 C 0.41890(18) 0.25345(15) 0.60448(10) 0.0235(3) Uani 1 1 d . . . . .
C005 C 0.60199(19) 0.28482(15) 0.69707(10) 0.0255(3) Uani 1 1 d . . . . .
H005 H 0.747662 0.295407 0.672870 0.031 Uiso 1 1 calc R U . . .
C006 C 0.17484(19) 0.25288(16) 0.76738(11) 0.0273(3) Uani 1 1 d . . . . .
H006 H 0.029500 0.242674 0.791917 0.033 Uiso 1 1 calc R U . . .
C007 C 0.85366(19) 0.25061(15) 0.28110(10) 0.0270(3) Uani 1 1 d . . . . .
H007 H 0.973551 0.271814 0.346624 0.032 Uiso 1 1 calc R U . . .
C008 C 0.64396(19) 0.23391(15) 0.31167(10) 0.0241(3) Uani 1 1 d . . . . .
C009 C 0.57035(18) 0.30035(15) 0.82380(10) 0.0267(3) Uani 1 1 d . . . . .
H009 H 0.694616 0.322463 0.886855 0.032 Uiso 1 1 calc R U . . .
C00A C 0.89917(18) 0.23707(16) 0.15229(10) 0.0278(3) Uani 1 1 d . . . . .
C00B C 0.35566(19) 0.28352(15) 0.85899(10) 0.0267(3) Uani 1 1 d . . . . .
H00B H 0.333532 0.293102 0.945919 0.032 Uiso 1 1 calc R U . . .
C00C C 0.20472(18) 0.23700(15) 0.64004(10) 0.0258(3) Uani 1 1 d . . . . .
H00C H 0.079987 0.215046 0.577354 0.031 Uiso 1 1 calc R U . . .
C00D C 0.44150(18) 0.20136(16) 0.21870(10) 0.0277(3) Uani 1 1 d . . . . .
H00A H 0.301055 0.084635 0.227189 0.041 Uiso 1 1 calc R U . . .
H00D H 0.475717 0.172778 0.131125 0.041 Uiso 1 1 calc R U . . .
H00E H 0.414674 0.325263 0.236675 0.041 Uiso 1 1 calc R U . . .

loop_
_atom_site_aniso_label
_atom_site_aniso_U_11
_atom_site_aniso_U_22
_atom_site_aniso_U_33
_atom_site_aniso_U_23
_atom_site_aniso_U_13
_atom_site_aniso_U_12
N001 0.0264(5) 0.0250(5) 0.0255(5) 0.0084(4) 0.0083(4) 0.0109(4)
N002 0.0266(5) 0.0231(5) 0.0261(6) 0.0081(4) 0.0077(4) 0.0105(4)
N003 0.0322(6) 0.0450(6) 0.0284(6) 0.0130(4) 0.0101(4) 0.0158(5)
C004 0.0271(6) 0.0193(6) 0.0241(6) 0.0072(4) 0.0064(5) 0.0091(4)
C005 0.0251(6) 0.0250(6) 0.0285(6) 0.0091(4) 0.0077(4) 0.0116(4)
C006 0.0264(6) 0.0262(6) 0.0309(6) 0.0094(5) 0.0106(5) 0.0115(5)
C007 0.0277(6) 0.0282(6) 0.0254(6) 0.0094(4) 0.0064(5) 0.0110(5)
C008 0.0288(6) 0.0193(6) 0.0240(6) 0.0075(4) 0.0067(4) 0.0090(4)
C009 0.0282(6) 0.0260(6) 0.0267(6) 0.0087(4) 0.0038(4) 0.0116(5)
C00A 0.0242(6) 0.0292(6) 0.0311(6) 0.0108(5) 0.0065(5) 0.0109(5)
C00B 0.0327(6) 0.0240(5) 0.0228(6) 0.0077(4) 0.0077(5) 0.0106(4)
C00C 0.0253(6) 0.0250(6) 0.0274(6) 0.0087(5) 0.0049(5) 0.0101(4)
C00D 0.0276(6) 0.0287(6) 0.0271(6) 0.0091(4) 0.0071(4) 0.0114(5)

loop_
_atom_type_symbol
_atom_type_description
_atom_type_scat_dispersion_real
_atom_type_scat_dispersion_imag
_atom_type_scat_source
C C 0.0181 0.0091 'International Tables Vol C Tables 4.2.6.8 and 6.1.1.4'
H H 0.0000 0.0000 'International Tables Vol C Tables 4.2.6.8 and 6.1.1.4'
N N 0.0311 0.0180 'International Tables Vol C Tables 4.2.6.8 and 6.1.1.4'

loop_
_geom_angle_atom_site_label_1
_geom_angle_atom_site_label_2
_geom_angle_atom_site_label_3
_geom_angle
_geom_angle_site_symmetry_1
_geom_angle_site_symmetry_3
_geom_angle_publ_flag
N002 N001 C008 113.02(10) . . ?
N001 N002 C004 113.67(10) . . ?
C005 C004 N002 124.14(10) . . ?
C00C C004 N002 115.85(10) . . ?
C00C C004 C005 120.00(10) . . ?
C004 C005 H005 120.1 . . ?
C009 C005 C004 119.89(10) . . ?
C009 C005 H005 120.1 . . ?
C00B C006 H006 119.8 . . ?
C00B C006 C00C 120.39(10) . . ?
C00C C006 H006 119.8 . . ?
C008 C007 H007 119.3 . . ?
C008 C007 C00A 121.39(10) . . ?
C00A C007 H007 119.3 . . ?
N001 C008 C00D 121.74(9) . . ?
C007 C008 N001 113.42(10) . . ?
C007 C008 C00D 124.84(10) . . ?
C005 C009 H009 120.0 . . ?
C005 C009 C00B 119.95(10) . . ?
C00B C009 H009 120.0 . . ?
N003 C00A C007 179.36(11) . . ?
C006 C00B C009 120.12(10) . . ?
C006 C00B H00B 119.9 . . ?
C009 C00B H00B 119.9 . . ?
C004 C00C H00C 120.2 . . ?
C006 C00C C004 119.65(10) . . ?
C006 C00C H00C 120.2 . . ?
C008 C00D H00A 109.5 . . ?
C008 C00D H00D 109.5 . . ?
C008 C00D H00E 109.5 . . ?
H00A C00D H00D 109.5 . . ?
H00A C00D H00E 109.5 . . ?
H00D C00D H00E 109.5 . . ?

loop_
_geom_bond_atom_site_label_1
_geom_bond_atom_site_label_2
_geom_bond_distance
_geom_bond_site_symmetry_2
_geom_bond_publ_flag
N001 N002 1.2654(13) . ?
N001 C008 1.4185(13) . ?
N002 C004 1.4251(15) . ?
N003 C00A 1.1489(13) . ?
C004 C005 1.4005(16) . ?
C004 C00C 1.3951(14) . ?
C005 H005 0.9500 . ?
C005 C009 1.3832(14) . ?
C006 H006 0.9500 . ?
C006 C00B 1.3851(16) . ?
C006 C00C 1.3868(14) . ?
C007 H007 0.9500 . ?
C007 C008 1.3495(15) . ?
C007 C00A 1.4287(14) . ?
C008 C00D 1.4913(16) . ?
C009 H009 0.9500 . ?
C009 C00B 1.3960(15) . ?
C00B H00B 0.9500 . ?
C00C H00C 0.9500 . ?
C00D H00A 0.9800 . ?
C00D H00D 0.9800 . ?
C00D H00E 0.9800 . ?

loop_
_geom_torsion_atom_site_label_1
_geom_torsion_atom_site_label_2
_geom_torsion_atom_site_label_3
_geom_torsion_atom_site_label_4
_geom_torsion
_geom_torsion_site_symmetry_1
_geom_torsion_site_symmetry_2
_geom_torsion_site_symmetry_3
_geom_torsion_site_symmetry_4
_geom_torsion_publ_flag
N001 N002 C004 C005 0.05(17) . . . . ?
N001 N002 C004 C00C -179.97(8) . . . . ?
N002 N001 C008 C007 179.97(8) . . . . ?
N002 N001 C008 C00D 0.46(15) . . . . ?
N002 C004 C005 C009 179.69(8) . . . . ?
N002 C004 C00C C006 -179.67(8) . . . . ?
C004 C005 C009 C00B 0.38(16) . . . . ?
C005 C004 C00C C006 0.31(16) . . . . ?
C005 C009 C00B C006 -0.50(16) . . . . ?
C008 N001 N002 C004 179.73(7) . . . . ?
C00A C007 C008 N001 -179.74(8) . . . . ?
C00A C007 C008 C00D -0.25(17) . . . . ?
C00B C006 C00C C004 -0.43(16) . . . . ?
C00C C004 C005 C009 -0.29(16) . . . . ?
C00C C006 C00B C009 0.53(16) . . . . ?
